data_7703265
loop_
_publ_author_name
'Coughlin, Omar'
'Kr\"amer, Tobias'
'Benjamin, Sophie L.'

_publ_section_title
;
 Diverse structure and reactivity of pentamethylcyclopentadienyl
 antimony(iii) cations.
;
_journal_issue 6
_journal_name_full 'Dalton transactions (Cambridge, England : 2003)'
_journal_page_first 1726
_journal_page_last 1730
_journal_paper_doi 10.1039/d0dt00024h
_journal_volume 49
_journal_year 2020
_chemical_formula_moiety 'C20 H30 Sb, C F3 O3 S'
_chemical_formula_sum 'C21 H30 F3 O3 S Sb'
_chemical_formula_weight 541.26
_space_group_crystal_system orthorhombic
_space_group_IT_number 29
_space_group_name_Hall 'P 2c -2ac'
_space_group_name_H-M_alt 'P c a 21'
_atom_sites_solution_hydrogens geom
_atom_sites_solution_primary dual
_atom_sites_solution_secondary difmap
_audit_creation_date 2019-11-20
_audit_creation_method
;
Olex2 1.2
(compiled 2018.05.29 svn.r3508 for OlexSys, GUI svn.r5506)
;
_audit_update_record
;
2019-11-26 deposited with the CCDC.	2020-01-09 downloaded from the CCDC.
;
_cell_angle_alpha 90
_cell_angle_beta 90
_cell_angle_gamma 90
_cell_formula_units_Z 8
_cell_length_a 17.1165(3)
_cell_length_b 15.8699(3)
_cell_length_c 16.6561(3)
_cell_measurement_reflns_used 9139
_cell_measurement_temperature 150.01(10)
_cell_measurement_theta_max 30.0230
_cell_measurement_theta_min 3.7260
_cell_volume 4524.42(14)
_computing_cell_refinement 'CrysAlisPro 1.171.39.46 (Rigaku OD, 2018)'
_computing_data_collection 'CrysAlisPro 1.171.39.46 (Rigaku OD, 2018)'
_computing_data_reduction 'CrysAlisPro 1.171.39.46 (Rigaku OD, 2018)'
_computing_molecular_graphics 'Olex2 (Dolomanov et al., 2009)'
_computing_publication_material 'Olex2 (Dolomanov et al., 2009)'
_computing_structure_refinement 'ShelXL (Sheldrick, 2015)'
_computing_structure_solution 'ShelXT (Sheldrick, 2015)'
_diffrn_ambient_environment N~2~
_diffrn_ambient_temperature 150.01(10)
_diffrn_detector 'CCD plate'
_diffrn_detector_area_resol_mean 15.9832
_diffrn_detector_type Sapphire3
_diffrn_measured_fraction_theta_full 0.997
_diffrn_measured_fraction_theta_max 0.935
_diffrn_measurement_details
;
List of Runs (angles in degrees, time in seconds):

  # Type    Start    End  Width  t~exp~   \w     \q     \k     \f   Frames
#--------------------------------------------------------------------------
  1  \w    -47.00  37.00   1.00   20.00    --   20.05 -57.00-120.00   84
  2  \f    244.00 358.00   1.00   20.00 -14.89  20.05   0.00    --   114
  3  \w    -37.00 -12.00   1.00   20.00    --  -19.89  57.00  90.00   25
  4  \w      3.00  87.00   1.00   20.00    --   20.05  57.00  60.00   84
  5  \w     -9.00  91.00   1.00   20.00    --   20.05  19.00   0.00  100
;
_diffrn_measurement_device 'four-circle diffractometer'
_diffrn_measurement_device_type 'Xcalibur, Sapphire3, Gemini'
_diffrn_measurement_method '\w and \f scans'
_diffrn_orient_matrix_type 'CrysAlisPro convention (1999,Acta A55,543-557)'
_diffrn_orient_matrix_UB_11 0.0257604000
_diffrn_orient_matrix_UB_12 0.0208937000
_diffrn_orient_matrix_UB_13 0.0267846000
_diffrn_orient_matrix_UB_21 -0.0324330000
_diffrn_orient_matrix_UB_22 0.0156419000
_diffrn_orient_matrix_UB_23 0.0218922000
_diffrn_orient_matrix_UB_31 0.0008388000
_diffrn_orient_matrix_UB_32 -0.0362748000
_diffrn_orient_matrix_UB_33 0.0248674000
_diffrn_radiation_monochromator graphite
_diffrn_radiation_probe x-ray
_diffrn_radiation_type MoK\a
_diffrn_radiation_wavelength 0.71073
_diffrn_reflns_av_R_equivalents 0.0591
_diffrn_reflns_av_unetI/netI 0.0765
_diffrn_reflns_Laue_measured_fraction_full 0.997
_diffrn_reflns_Laue_measured_fraction_max 0.935
_diffrn_reflns_limit_h_max 23
_diffrn_reflns_limit_h_min -23
_diffrn_reflns_limit_k_max 21
_diffrn_reflns_limit_k_min -22
_diffrn_reflns_limit_l_max 23
_diffrn_reflns_limit_l_min -23
_diffrn_reflns_number 45019
_diffrn_reflns_point_group_measured_fraction_full 0.998
_diffrn_reflns_point_group_measured_fraction_max 0.935
_diffrn_reflns_theta_full 25.242
_diffrn_reflns_theta_max 30.926
_diffrn_reflns_theta_min 3.413
_diffrn_source 'fine-focus sealed X-ray tube'
_diffrn_source_type 'Enhance (Mo) X-ray Source'
_exptl_absorpt_coefficient_mu 1.355
_exptl_absorpt_correction_T_max 0.824
_exptl_absorpt_correction_T_min 0.753
_exptl_absorpt_correction_type analytical
_exptl_absorpt_process_details
;
CrysAlisPro 1.171.39.46 (Rigaku Oxford Diffraction, 2018)
Analytical numeric absorption correction using a multifaceted crystal
			model based on expressions derived by R.C. Clark & J.S. Reid.
(Clark, R. C. & Reid, J. S. (1995). Acta Cryst. A51, 887-897)
Empirical absorption correction using spherical harmonics,
 implemented in SCALE3 ABSPACK scaling algorithm.
;
_exptl_crystal_colour yellow
_exptl_crystal_colour_primary yellow
_exptl_crystal_density_diffrn 1.589
_exptl_crystal_description block
_exptl_crystal_F_000 2192
_exptl_crystal_size_max 0.223
_exptl_crystal_size_mid 0.214
_exptl_crystal_size_min 0.148
_refine_diff_density_max 0.718
_refine_diff_density_min -0.498
_refine_diff_density_rms 0.111
_refine_ls_abs_structure_details
;
 Flack x determined using 2920 quotients [(I+)-(I-)]/[(I+)+(I-)]
 (Parsons, Flack and Wagner, Acta Cryst. B69 (2013) 249-259).
;
_refine_ls_abs_structure_Flack 0.02(3)
_refine_ls_extinction_method none
_refine_ls_goodness_of_fit_ref 1.018
_refine_ls_hydrogen_treatment constr
_refine_ls_matrix_type full
_refine_ls_number_parameters 544
_refine_ls_number_reflns 12853
_refine_ls_number_restraints 1
_refine_ls_restrained_S_all 1.018
_refine_ls_R_factor_all 0.0869
_refine_ls_R_factor_gt 0.0490
_refine_ls_shift/su_max 0.001
_refine_ls_shift/su_mean 0.000
_refine_ls_structure_factor_coef Fsqd
_refine_ls_weighting_details 'w=1/[\s^2^(Fo^2^)+(0.0150P)^2^] where P=(Fo^2^+2Fc^2^)/3'
_refine_ls_weighting_scheme calc
_refine_ls_wR_factor_gt 0.0674
_refine_ls_wR_factor_ref 0.0807
_reflns_Friedel_coverage 0.939
_reflns_Friedel_fraction_full 0.998
_reflns_Friedel_fraction_max 0.935
_reflns_number_gt 8678
_reflns_number_total 12853
_reflns_threshold_expression 'I > 2\s(I)'
_cod_data_source_file d0dt00024h3.cif
_cod_data_source_block Compound1a
_cod_depositor_comments 'Adding full bibliography for 7703262--7703267.cif.'
_cod_database_code 7703265
_shelx_shelxl_version_number 2016/6
_chemical_oxdiff_formula C21Sb1F3S1O3H30
_chemical_oxdiff_usercomment 'Orange/yellow block'
_shelx_space_group_comment
;
The symmetry employed for this shelxl refinement is uniquely defined
by the following loop, which should always be used as a source of
symmetry information in preference to the above space-group names.
They are only intended as comments.
;
_reflns_odcompleteness_completeness 99.66
_reflns_odcompleteness_iscentric 1
_reflns_odcompleteness_theta 28.22
_olex2_refinement_description
;
1. Twinned data refinement
 Scales: 0.50(4)
 0.50(4)
2. Fixed Uiso
 At 1.5 times of:
  All C(H,H,H) groups
3.a Idealised Me refined as rotating group:
 C28(H28A,H28B,H28C), C38(H38A,H38B,H38C), C16(H16A,H16B,H16C), C8(H8A,H8B,
 H8C), C27(H27A,H27B,H27C), C37(H37A,H37B,H37C), C20(H20A,H20B,H20C), C39(H39A,
 H39B,H39C), C36(H36A,H36B,H36C), C29(H29A,H29B,H29C), C9(H9A,H9B,H9C), C6(H6A,
 H6B,H6C), C26(H26A,H26B,H26C), C7(H7A,H7B,H7C), C17(H17A,H17B,H17C), C19(H19A,
 H19B,H19C), C10(H10A,H10B,H10C), C18(H18A,H18B,H18C), C30(H30A,H30B,H30C),
 C40(H40A,H40B,H40C)
;
_olex2_submission_special_instructions 'No special instructions were received'
_oxdiff_exptl_absorpt_empirical_details
;
Empirical correction (ABSPACK) includes:
- Absorption correction using spherical harmonics
- Frame scaling
;
_oxdiff_exptl_absorpt_empirical_full_max 1.135
_oxdiff_exptl_absorpt_empirical_full_min 0.887

loop_
_space_group_symop_operation_xyz
'x, y, z'
'-x, -y, z+1/2'
'x+1/2, -y, z'
'-x+1/2, y, z+1/2'

loop_
_atom_site_label
_atom_site_type_symbol
_atom_site_fract_x
_atom_site_fract_y
_atom_site_fract_z
_atom_site_U_iso_or_equiv
_atom_site_adp_type
_atom_site_occupancy
_atom_site_site_symmetry_order
_atom_site_calc_flag
_atom_site_refinement_flags_posn
Sb1 Sb 0.75628(4) 0.00461(2) 0.56012(2) 0.01844(17) Uani 1 1 d .
Sb2 Sb 0.50866(4) 0.49835(2) 0.19125(2) 0.01967(18) Uani 1 1 d .
S2 S 0.79544(12) 0.54552(12) 0.3356(2) 0.0344(5) Uani 1 1 d .
S1 S 0.94582(11) 0.03260(12) 0.91276(19) 0.0291(4) Uani 1 1 d .
C14 C 0.7125(4) -0.1547(4) 0.5250(5) 0.0181(18) Uani 1 1 d .
O6 O 0.7763(5) 0.5025(3) 0.2614(6) 0.049(2) Uani 1 1 d .
C35 C 0.5070(5) 0.6212(6) 0.1023(7) 0.021(2) Uani 1 1 d .
F6 F 0.6520(4) 0.5078(3) 0.3792(5) 0.0512(19) Uani 1 1 d .
C28 C 0.4791(5) 0.3982(5) 0.0078(6) 0.031(2) Uani 1 1 d .
H28A H 0.433443 0.435457 0.005746 0.047 Uiso 1 1 calc GR
H28B H 0.466225 0.344249 -0.017589 0.047 Uiso 1 1 calc GR
H28C H 0.522742 0.424513 -0.020741 0.047 Uiso 1 1 calc GR
C25 C 0.5752(5) 0.3452(4) 0.2036(5) 0.0227(19) Uani 1 1 d .
C13 C 0.7940(4) -0.1551(4) 0.5189(5) 0.0182(17) Uani 1 1 d .
F4 F 0.7387(3) 0.4172(3) 0.4160(4) 0.0486(13) Uani 1 1 d .
C15 C 0.6924(5) -0.1309(5) 0.6041(6) 0.022(2) Uani 1 1 d .
C2 C 0.8241(5) 0.1258(4) 0.6286(6) 0.022(2) Uani 1 1 d .
C38 C 0.4024(4) 0.6737(4) 0.2950(5) 0.032(2) Uani 1 1 d .
H38A H 0.348775 0.676923 0.274624 0.048 Uiso 1 1 calc GR
H38B H 0.416822 0.727744 0.319313 0.048 Uiso 1 1 calc GR
H38C H 0.405860 0.629057 0.335537 0.048 Uiso 1 1 calc GR
F2 F 1.0896(4) -0.0132(3) 0.8797(5) 0.0463(18) Uani 1 1 d .
C22 C 0.4505(5) 0.3549(4) 0.1549(6) 0.0183(19) Uani 1 1 d .
C16 C 0.7701(5) -0.1093(5) 0.7375(6) 0.035(2) Uani 1 1 d .
H16A H 0.817628 -0.077931 0.750807 0.052 Uiso 1 1 calc GR
H16B H 0.772698 -0.165657 0.761441 0.052 Uiso 1 1 calc GR
H16C H 0.724446 -0.079336 0.758563 0.052 Uiso 1 1 calc GR
C11 C 0.7632(5) -0.1171(6) 0.6491(8) 0.024(2) Uani 1 1 d .
C8 C 0.8917(5) 0.1781(5) 0.4998(5) 0.038(2) Uani 1 1 d .
H8A H 0.912938 0.232828 0.516071 0.057 Uiso 1 1 calc GR
H8B H 0.877679 0.179815 0.442809 0.057 Uiso 1 1 calc GR
H8C H 0.931177 0.134239 0.508561 0.057 Uiso 1 1 calc GR
O3 O 0.8727(4) 0.0121(3) 0.8746(5) 0.0384(16) Uani 1 1 d .
C32 C 0.5393(5) 0.6612(4) 0.2305(5) 0.0222(19) Uani 1 1 d .
C27 C 0.3637(4) 0.3464(4) 0.1449(6) 0.031(2) Uani 1 1 d .
H27A H 0.340642 0.326491 0.195303 0.046 Uiso 1 1 calc GR
H27B H 0.352550 0.305853 0.102056 0.046 Uiso 1 1 calc GR
H27C H 0.341336 0.401289 0.130867 0.046 Uiso 1 1 calc GR
C31 C 0.5703(5) 0.6393(4) 0.1551(6) 0.021(2) Uani 1 1 d .
F5 F 0.7292(4) 0.5358(4) 0.4771(4) 0.0603(17) Uani 1 1 d .
F1 F 1.0028(3) -0.1053(3) 0.8470(3) 0.0456(13) Uani 1 1 d .
F3 F 1.0183(4) 0.0055(3) 0.7753(4) 0.060(2) Uani 1 1 d .
C37 C 0.5863(5) 0.6907(4) 0.3016(5) 0.0331(19) Uani 1 1 d .
H37A H 0.640144 0.670336 0.296562 0.050 Uiso 1 1 calc GR
H37B H 0.563159 0.668615 0.351060 0.050 Uiso 1 1 calc GR
H37C H 0.586276 0.752458 0.303254 0.050 Uiso 1 1 calc GR
C21 C 0.4954(5) 0.3302(4) 0.2221(6) 0.024(2) Uani 1 1 d .
C1 C 0.7461(5) 0.1207(5) 0.6572(8) 0.022(2) Uani 1 1 d .
C5 C 0.6947(5) 0.1498(5) 0.5942(6) 0.021(2) Uani 1 1 d .
O4 O 0.8694(4) 0.5233(3) 0.3722(6) 0.064(2) Uani 1 1 d .
C20 C 0.6107(5) -0.1257(5) 0.6377(6) 0.035(2) Uani 1 1 d .
H20A H 0.612848 -0.104803 0.693064 0.053 Uiso 1 1 calc GR
H20B H 0.586844 -0.181828 0.637103 0.053 Uiso 1 1 calc GR
H20C H 0.579425 -0.087149 0.604922 0.053 Uiso 1 1 calc GR
C34 C 0.4368(5) 0.6287(4) 0.1480(6) 0.022(2) Uani 1 1 d .
C39 C 0.3547(5) 0.6196(5) 0.1159(6) 0.037(2) Uani 1 1 d .
H39A H 0.353662 0.575585 0.074596 0.055 Uiso 1 1 calc GR
H39B H 0.337672 0.673159 0.092439 0.055 Uiso 1 1 calc GR
H39C H 0.319372 0.603997 0.159784 0.055 Uiso 1 1 calc GR
C36 C 0.6558(5) 0.6433(4) 0.1316(6) 0.039(2) Uani 1 1 d .
H36A H 0.687811 0.619758 0.174915 0.058 Uiso 1 1 calc GR
H36B H 0.670837 0.702055 0.122200 0.058 Uiso 1 1 calc GR
H36C H 0.664106 0.610566 0.082387 0.058 Uiso 1 1 calc GR
C33 C 0.4574(4) 0.6542(4) 0.2267(5) 0.0210(18) Uani 1 1 d .
C29 C 0.6541(4) 0.3981(5) 0.0790(5) 0.040(2) Uani 1 1 d .
H29A H 0.640463 0.427391 0.029121 0.060 Uiso 1 1 calc GR
H29B H 0.681509 0.345576 0.066211 0.060 Uiso 1 1 calc GR
H29C H 0.688047 0.434190 0.111574 0.060 Uiso 1 1 calc GR
C9 C 0.7137(5) 0.2077(4) 0.4488(5) 0.035(2) Uani 1 1 d .
H9A H 0.701683 0.160970 0.412332 0.052 Uiso 1 1 calc GR
H9B H 0.753958 0.243560 0.424715 0.052 Uiso 1 1 calc GR
H9C H 0.666323 0.241005 0.458112 0.052 Uiso 1 1 calc GR
C6 C 0.7195(5) 0.1042(5) 0.7415(6) 0.034(2) Uani 1 1 d .
H6A H 0.671007 0.071343 0.740383 0.051 Uiso 1 1 calc GR
H6B H 0.710175 0.157882 0.768889 0.051 Uiso 1 1 calc GR
H6C H 0.759874 0.072480 0.770221 0.051 Uiso 1 1 calc GR
C41 C 1.0162(6) -0.0227(6) 0.8508(7) 0.031(2) Uani 1 1 d .
C26 C 0.4671(5) 0.2938(4) 0.2994(5) 0.037(2) Uani 1 1 d .
H26A H 0.476202 0.232785 0.299555 0.055 Uiso 1 1 calc GR
H26B H 0.411072 0.304888 0.305233 0.055 Uiso 1 1 calc GR
H26C H 0.495455 0.319664 0.344139 0.055 Uiso 1 1 calc GR
C12 C 0.8270(5) -0.1311(5) 0.5942(6) 0.023(2) Uani 1 1 d .
C42 C 0.7242(7) 0.4996(4) 0.4054(8) 0.035(3) Uani 1 1 d .
C7 C 0.8968(4) 0.1090(4) 0.6754(5) 0.036(2) Uani 1 1 d .
H7A H 0.884032 0.075636 0.723081 0.054 Uiso 1 1 calc GR
H7B H 0.920341 0.162598 0.691873 0.054 Uiso 1 1 calc GR
H7C H 0.933924 0.077759 0.641848 0.054 Uiso 1 1 calc GR
O2 O 0.9698(3) 0.1188(3) 0.9066(4) 0.0407(15) Uani 1 1 d .
C4 C 0.7431(5) 0.1729(4) 0.5279(6) 0.0211(18) Uani 1 1 d .
O1 O 0.9569(5) -0.0055(3) 0.9897(6) 0.0394(19) Uani 1 1 d .
C17 C 0.9114(4) -0.1294(4) 0.6151(5) 0.032(2) Uani 1 1 d .
H17A H 0.940932 -0.103727 0.570982 0.048 Uiso 1 1 calc GR
H17B H 0.929959 -0.187140 0.623784 0.048 Uiso 1 1 calc GR
H17C H 0.919033 -0.096382 0.664128 0.048 Uiso 1 1 calc GR
C19 C 0.6576(5) -0.1807(4) 0.4595(5) 0.031(2) Uani 1 1 d .
H19A H 0.669918 -0.149519 0.410361 0.047 Uiso 1 1 calc GR
H19B H 0.603742 -0.168395 0.475809 0.047 Uiso 1 1 calc GR
H19C H 0.663078 -0.241292 0.449554 0.047 Uiso 1 1 calc GR
C10 C 0.6072(4) 0.1569(5) 0.6021(5) 0.030(2) Uani 1 1 d .
H10A H 0.584703 0.173090 0.550211 0.045 Uiso 1 1 calc GR
H10B H 0.594399 0.199801 0.642323 0.045 Uiso 1 1 calc GR
H10C H 0.585631 0.102485 0.618805 0.045 Uiso 1 1 calc GR
C23 C 0.5017(5) 0.3834(6) 0.0941(7) 0.020(2) Uani 1 1 d .
C18 C 0.8391(5) -0.1798(5) 0.4451(5) 0.037(2) Uani 1 1 d .
H18A H 0.824585 -0.237182 0.429183 0.055 Uiso 1 1 calc GR
H18B H 0.895217 -0.177719 0.456626 0.055 Uiso 1 1 calc GR
H18C H 0.826910 -0.140714 0.401299 0.055 Uiso 1 1 calc GR
C30 C 0.6443(5) 0.3275(4) 0.2567(6) 0.045(3) Uani 1 1 d .
H30A H 0.626271 0.317510 0.311689 0.068 Uiso 1 1 calc GR
H30B H 0.679721 0.375990 0.255923 0.068 Uiso 1 1 calc GR
H30C H 0.671863 0.277495 0.236971 0.068 Uiso 1 1 calc GR
C3 C 0.8204(4) 0.1586(4) 0.5489(6) 0.024(2) Uani 1 1 d .
O5 O 0.7762(3) 0.6336(3) 0.3376(4) 0.0405(15) Uani 1 1 d .
C40 C 0.5113(6) 0.6145(6) 0.0115(6) 0.044(3) Uani 1 1 d .
H40A H 0.557963 0.582504 -0.003724 0.066 Uiso 1 1 calc GR
H40B H 0.514081 0.671140 -0.011846 0.066 Uiso 1 1 calc GR
H40C H 0.464630 0.585627 -0.008565 0.066 Uiso 1 1 calc GR
C24 C 0.5803(5) 0.3782(5) 0.1254(6) 0.028(2) Uani 1 1 d .

loop_
_atom_site_aniso_label
_atom_site_aniso_U_11
_atom_site_aniso_U_22
_atom_site_aniso_U_33
_atom_site_aniso_U_23
_atom_site_aniso_U_13
_atom_site_aniso_U_12
Sb1 0.0220(3) 0.0134(3) 0.0199(5) -0.0005(3) 0.0010(4) -0.00083(18)
Sb2 0.0244(3) 0.0146(3) 0.0200(5) -0.0004(2) -0.0020(5) 0.00054(18)
S2 0.0311(11) 0.0267(11) 0.0452(14) -0.0015(10) 0.0060(10) -0.0034(8)
S1 0.0290(11) 0.0271(10) 0.0311(12) 0.0019(9) 0.0029(9) -0.0028(8)
C14 0.023(4) 0.010(4) 0.021(4) -0.001(3) -0.002(4) -0.005(3)
O6 0.078(6) 0.040(4) 0.030(5) -0.006(3) 0.016(4) -0.010(3)
C35 0.034(5) 0.013(5) 0.014(5) 0.008(4) 0.001(4) 0.001(3)
F6 0.028(3) 0.058(3) 0.067(5) 0.003(3) 0.006(3) -0.002(2)
C28 0.046(5) 0.028(5) 0.020(5) -0.004(4) -0.001(4) 0.002(4)
C25 0.024(4) 0.013(4) 0.031(6) -0.006(4) 0.000(4) 0.003(3)
C13 0.020(4) 0.014(4) 0.021(4) 0.000(3) 0.000(4) 0.002(3)
F4 0.067(4) 0.030(2) 0.049(3) 0.014(2) -0.009(3) -0.005(2)
C15 0.023(5) 0.013(4) 0.029(5) 0.007(4) 0.013(4) 0.001(3)
C2 0.017(4) 0.017(4) 0.032(6) -0.006(4) -0.002(4) 0.003(3)
C38 0.033(5) 0.017(4) 0.047(6) -0.003(3) 0.011(4) 0.006(3)
F2 0.025(3) 0.047(3) 0.067(5) 0.004(3) -0.004(3) 0.005(2)
C22 0.019(4) 0.010(4) 0.025(5) -0.003(3) 0.001(4) 0.003(3)
C16 0.051(6) 0.024(5) 0.029(5) -0.001(4) -0.002(5) 0.007(4)
C11 0.032(5) 0.015(4) 0.026(6) -0.003(4) 0.000(4) -0.002(4)
C8 0.035(5) 0.031(4) 0.047(6) -0.003(4) 0.017(4) -0.006(4)
O3 0.029(3) 0.043(3) 0.043(4) -0.003(3) 0.000(3) -0.005(3)
C32 0.030(5) 0.014(4) 0.023(5) 0.005(3) -0.001(4) 0.003(3)
C27 0.023(4) 0.028(4) 0.041(6) -0.014(4) -0.001(4) -0.004(3)
C31 0.015(4) 0.015(4) 0.032(6) 0.005(3) 0.001(4) -0.002(3)
F5 0.088(5) 0.063(4) 0.029(4) -0.009(3) 0.004(3) -0.005(3)
F1 0.050(3) 0.038(3) 0.048(3) -0.010(2) -0.003(2) 0.004(2)
F3 0.061(4) 0.087(5) 0.033(4) 0.020(3) 0.015(3) 0.025(3)
C37 0.047(5) 0.022(4) 0.030(5) 0.001(3) -0.011(4) 0.000(3)
C21 0.039(5) 0.011(4) 0.021(5) 0.001(3) 0.004(4) 0.007(3)
C1 0.025(4) 0.012(4) 0.028(7) 0.000(4) 0.006(4) 0.001(3)
C5 0.020(4) 0.012(4) 0.032(5) -0.006(3) 0.004(4) 0.003(3)
O4 0.028(4) 0.044(3) 0.119(7) -0.004(5) -0.015(4) 0.004(3)
C20 0.029(5) 0.035(5) 0.041(6) 0.009(4) 0.014(4) 0.005(4)
C34 0.024(5) 0.014(4) 0.027(5) 0.001(4) 0.000(4) -0.003(3)
C39 0.025(4) 0.032(5) 0.053(7) 0.013(4) -0.014(4) -0.001(4)
C36 0.031(5) 0.035(5) 0.049(6) 0.009(4) 0.005(4) -0.001(4)
C33 0.021(4) 0.014(4) 0.028(5) 0.003(3) 0.000(4) 0.002(3)
C29 0.024(4) 0.043(5) 0.054(6) -0.006(4) 0.009(4) -0.001(4)
C9 0.048(6) 0.023(4) 0.033(5) 0.007(3) -0.003(4) -0.001(4)
C6 0.043(6) 0.032(5) 0.027(5) -0.010(4) 0.000(5) 0.004(4)
C41 0.029(5) 0.042(5) 0.021(5) 0.004(5) 0.001(4) 0.000(4)
C26 0.049(5) 0.034(4) 0.028(5) 0.001(4) -0.005(4) 0.000(4)
C12 0.018(4) 0.018(4) 0.034(6) 0.004(4) -0.007(4) -0.002(3)
C42 0.036(5) 0.035(5) 0.033(6) -0.008(4) 0.004(5) 0.001(4)
C7 0.023(4) 0.032(4) 0.052(6) -0.009(4) -0.008(4) -0.002(3)
O2 0.037(3) 0.025(3) 0.060(4) 0.005(3) 0.004(3) -0.006(2)
C4 0.027(4) 0.010(3) 0.026(5) 0.000(3) 0.005(4) 0.003(3)
O1 0.050(4) 0.040(4) 0.028(5) 0.005(3) -0.001(3) -0.007(3)
C17 0.020(4) 0.027(4) 0.049(6) 0.007(4) -0.010(4) -0.005(3)
C19 0.034(5) 0.031(4) 0.029(5) -0.001(3) -0.010(4) -0.001(4)
C10 0.017(4) 0.032(4) 0.042(6) 0.002(4) -0.003(4) 0.002(3)
C23 0.025(4) 0.017(4) 0.017(6) -0.008(4) 0.005(4) 0.005(3)
C18 0.030(5) 0.040(5) 0.041(6) 0.001(4) 0.008(4) 0.008(4)
C30 0.044(6) 0.032(4) 0.060(7) -0.007(4) -0.035(5) 0.010(4)
C3 0.026(4) 0.014(4) 0.033(6) -0.003(4) 0.016(4) -0.007(3)
O5 0.041(4) 0.021(3) 0.060(4) -0.001(3) 0.006(3) 0.001(2)
C40 0.079(8) 0.034(5) 0.020(5) 0.005(4) 0.005(6) -0.003(5)
C24 0.026(5) 0.019(4) 0.038(6) -0.007(4) 0.000(4) 0.005(3)

loop_
_atom_type_symbol
_atom_type_description
_atom_type_scat_dispersion_real
_atom_type_scat_dispersion_imag
_atom_type_scat_source
C C 0.0033 0.0016 'International Tables Vol C Tables 4.2.6.8 and 6.1.1.4'
H H 0.0000 0.0000 'International Tables Vol C Tables 4.2.6.8 and 6.1.1.4'
F F 0.0171 0.0103 'International Tables Vol C Tables 4.2.6.8 and 6.1.1.4'
O O 0.0106 0.0060 'International Tables Vol C Tables 4.2.6.8 and 6.1.1.4'
S S 0.1246 0.1234 'International Tables Vol C Tables 4.2.6.8 and 6.1.1.4'
Sb Sb -0.5866 1.5461 'International Tables Vol C Tables 4.2.6.8 and 6.1.1.4'

loop_
_exptl_crystal_face_index_h
_exptl_crystal_face_index_k
_exptl_crystal_face_index_l
_exptl_crystal_face_perp_dist
-15 11 15 0.1082
19 7 13 0.1069
-19 -7 -13 0.1069
0 18 -14 0.0738
15 -11 -15 0.1082
0 -18 14 0.0738

loop_
_geom_angle_atom_site_label_1
_geom_angle_atom_site_label_2
_geom_angle_atom_site_label_3
_geom_angle
C15 Sb1 C5 121.2(3)
C15 Sb1 C12 54.4(3)
C2 Sb1 C15 136.0(3)
C2 Sb1 C5 53.9(3)
C2 Sb1 C12 109.1(3)
C11 Sb1 C15 33.8(3)
C11 Sb1 C2 107.9(3)
C11 Sb1 C1 101.4(5)
C11 Sb1 C5 126.2(4)
C11 Sb1 C12 33.6(3)
C1 Sb1 C15 114.7(4)
C1 Sb1 C2 33.1(3)
C1 Sb1 C5 33.1(3)
C1 Sb1 C12 121.6(4)
C12 Sb1 C5 154.0(3)
C35 Sb2 C22 124.1(3)
C35 Sb2 C31 33.0(3)
C35 Sb2 C34 33.4(3)
C35 Sb2 C24 110.2(3)
C31 Sb2 C22 152.6(3)
C34 Sb2 C22 118.3(3)
C34 Sb2 C31 53.9(3)
C34 Sb2 C24 137.5(3)
C23 Sb2 C35 101.2(5)
C23 Sb2 C22 32.8(3)
C23 Sb2 C31 121.3(3)
C23 Sb2 C34 113.7(3)
C23 Sb2 C24 33.8(3)
C24 Sb2 C22 54.0(3)
C24 Sb2 C31 111.1(3)
O6 S2 O4 116.3(5)
O6 S2 C42 101.7(5)
O4 S2 C42 102.5(5)
O5 S2 O6 115.3(4)
O5 S2 O4 115.3(4)
O5 S2 C42 102.6(4)
O3 S1 C41 102.5(4)
O2 S1 O3 115.6(3)
O2 S1 C41 103.4(4)
O1 S1 O3 114.5(5)
O1 S1 C41 102.6(5)
O1 S1 O2 115.5(4)
C13 C14 C15 108.1(7)
C13 C14 C19 124.9(7)
C15 C14 C19 126.9(8)
C31 C35 Sb2 77.2(5)
C31 C35 C34 107.2(9)
C31 C35 C40 126.3(9)
C34 C35 Sb2 75.8(5)
C34 C35 C40 125.3(9)
C40 C35 Sb2 123.1(8)
H28A C28 H28B 109.5
H28A C28 H28C 109.5
H28B C28 H28C 109.5
C23 C28 H28A 109.5
C23 C28 H28B 109.5
C23 C28 H28C 109.5
C21 C25 C30 126.7(8)
C24 C25 C21 108.9(7)
C24 C25 C30 124.4(8)
C14 C13 C12 109.2(7)
C14 C13 C18 124.9(7)
C12 C13 C18 125.8(7)
C14 C15 Sb1 81.5(5)
C14 C15 C11 108.7(8)
C14 C15 C20 125.9(8)
C11 C15 Sb1 69.9(5)
C11 C15 C20 125.3(9)
C20 C15 Sb1 117.6(5)
C1 C2 Sb1 71.0(5)
C1 C2 C7 126.8(9)
C1 C2 C3 106.9(8)
C7 C2 Sb1 118.9(5)
C3 C2 Sb1 80.6(5)
C3 C2 C7 126.0(8)
H38A C38 H38B 109.5
H38A C38 H38C 109.5
H38B C38 H38C 109.5
C33 C38 H38A 109.5
C33 C38 H38B 109.5
C33 C38 H38C 109.5
C27 C22 Sb2 119.5(5)
C21 C22 Sb2 81.3(5)
C21 C22 C27 126.9(8)
C21 C22 C23 108.6(8)
C23 C22 Sb2 69.2(5)
C23 C22 C27 124.3(8)
H16A C16 H16B 109.5
H16A C16 H16C 109.5
H16B C16 H16C 109.5
C11 C16 H16A 109.5
C11 C16 H16B 109.5
C11 C16 H16C 109.5
C15 C11 Sb1 76.3(6)
C15 C11 C16 126.6(9)
C15 C11 C12 106.5(10)
C16 C11 Sb1 122.9(7)
C12 C11 Sb1 76.9(6)
C12 C11 C16 125.6(9)
H8A C8 H8B 109.5
H8A C8 H8C 109.5
H8B C8 H8C 109.5
C3 C8 H8A 109.5
C3 C8 H8B 109.5
C3 C8 H8C 109.5
C31 C32 C37 125.2(8)
C31 C32 C33 108.5(7)
C33 C32 C37 126.3(8)
C22 C27 H27A 109.5
C22 C27 H27B 109.5
C22 C27 H27C 109.5
H27A C27 H27B 109.5
H27A C27 H27C 109.5
H27B C27 H27C 109.5
C35 C31 Sb2 69.7(5)
C35 C31 C36 125.7(8)
C32 C31 Sb2 81.3(5)
C32 C31 C35 108.3(8)
C32 C31 C36 125.8(8)
C36 C31 Sb2 119.8(5)
C32 C37 H37A 109.5
C32 C37 H37B 109.5
C32 C37 H37C 109.5
H37A C37 H37B 109.5
H37A C37 H37C 109.5
H37B C37 H37C 109.5
C25 C21 C26 124.3(8)
C22 C21 C25 107.7(8)
C22 C21 C26 127.9(8)
C2 C1 Sb1 75.8(6)
C2 C1 C5 108.1(9)
C2 C1 C6 127.6(9)
C5 C1 Sb1 78.8(6)
C5 C1 C6 123.5(8)
C6 C1 Sb1 120.4(7)
C1 C5 Sb1 68.2(5)
C1 C5 C10 124.4(8)
C4 C5 Sb1 79.8(4)
C4 C5 C1 106.9(8)
C4 C5 C10 128.6(8)
C10 C5 Sb1 119.2(5)
C15 C20 H20A 109.5
C15 C20 H20B 109.5
C15 C20 H20C 109.5
H20A C20 H20B 109.5
H20A C20 H20C 109.5
H20B C20 H20C 109.5
C35 C34 Sb2 70.8(5)
C35 C34 C39 125.9(9)
C39 C34 Sb2 118.5(5)
C33 C34 Sb2 81.3(5)
C33 C34 C35 107.9(8)
C33 C34 C39 125.9(8)
C34 C39 H39A 109.5
C34 C39 H39B 109.5
C34 C39 H39C 109.5
H39A C39 H39B 109.5
H39A C39 H39C 109.5
H39B C39 H39C 109.5
C31 C36 H36A 109.5
C31 C36 H36B 109.5
C31 C36 H36C 109.5
H36A C36 H36B 109.5
H36A C36 H36C 109.5
H36B C36 H36C 109.5
C32 C33 C38 124.9(7)
C32 C33 C34 108.1(7)
C34 C33 C38 127.0(8)
H29A C29 H29B 109.5
H29A C29 H29C 109.5
H29B C29 H29C 109.5
C24 C29 H29A 109.5
C24 C29 H29B 109.5
C24 C29 H29C 109.5
H9A C9 H9B 109.5
H9A C9 H9C 109.5
H9B C9 H9C 109.5
C4 C9 H9A 109.5
C4 C9 H9B 109.5
C4 C9 H9C 109.5
C1 C6 H6A 109.5
C1 C6 H6B 109.5
C1 C6 H6C 109.5
H6A C6 H6B 109.5
H6A C6 H6C 109.5
H6B C6 H6C 109.5
F2 C41 S1 111.2(8)
F1 C41 S1 112.9(7)
F1 C41 F2 106.6(8)
F1 C41 F3 106.8(9)
F3 C41 S1 113.1(7)
F3 C41 F2 105.8(9)
C21 C26 H26A 109.5
C21 C26 H26B 109.5
C21 C26 H26C 109.5
H26A C26 H26B 109.5
H26A C26 H26C 109.5
H26B C26 H26C 109.5
C13 C12 Sb1 80.8(5)
C13 C12 C11 107.4(7)
C13 C12 C17 126.5(8)
C11 C12 Sb1 69.4(5)
C11 C12 C17 125.9(9)
C17 C12 Sb1 120.1(5)
F6 C42 S2 111.9(9)
F6 C42 F4 108.2(7)
F6 C42 F5 108.5(10)
F4 C42 S2 110.3(7)
F5 C42 S2 110.8(7)
F5 C42 F4 106.9(10)
C2 C7 H7A 109.5
C2 C7 H7B 109.5
C2 C7 H7C 109.5
H7A C7 H7B 109.5
H7A C7 H7C 109.5
H7B C7 H7C 109.5
C5 C4 C9 125.0(8)
C3 C4 C5 108.4(8)
C3 C4 C9 126.6(8)
C12 C17 H17A 109.5
C12 C17 H17B 109.5
C12 C17 H17C 109.5
H17A C17 H17B 109.5
H17A C17 H17C 109.5
H17B C17 H17C 109.5
C14 C19 H19A 109.5
C14 C19 H19B 109.5
C14 C19 H19C 109.5
H19A C19 H19B 109.5
H19A C19 H19C 109.5
H19B C19 H19C 109.5
C5 C10 H10A 109.5
C5 C10 H10B 109.5
C5 C10 H10C 109.5
H10A C10 H10B 109.5
H10A C10 H10C 109.5
H10B C10 H10C 109.5
C28 C23 Sb2 121.9(7)
C22 C23 Sb2 78.1(5)
C22 C23 C28 125.0(8)
C22 C23 C24 107.5(9)
C24 C23 Sb2 75.9(5)
C24 C23 C28 126.4(9)
C13 C18 H18A 109.5
C13 C18 H18B 109.5
C13 C18 H18C 109.5
H18A C18 H18B 109.5
H18A C18 H18C 109.5
H18B C18 H18C 109.5
C25 C30 H30A 109.5
C25 C30 H30B 109.5
C25 C30 H30C 109.5
H30A C30 H30B 109.5
H30A C30 H30C 109.5
H30B C30 H30C 109.5
C2 C3 C8 123.0(8)
C4 C3 C2 109.7(7)
C4 C3 C8 127.2(8)
C35 C40 H40A 109.5
C35 C40 H40B 109.5
C35 C40 H40C 109.5
H40A C40 H40B 109.5
H40A C40 H40C 109.5
H40B C40 H40C 109.5
C25 C24 Sb2 81.3(5)
C25 C24 C29 127.0(8)
C25 C24 C23 107.3(8)
C29 C24 Sb2 118.1(5)
C23 C24 Sb2 70.2(5)
C23 C24 C29 125.4(9)

loop_
_geom_bond_atom_site_label_1
_geom_bond_atom_site_label_2
_geom_bond_distance
Sb1 C15 2.521(8)
Sb1 C2 2.520(8)
Sb1 C11 2.437(11)
Sb1 C1 2.458(10)
Sb1 C5 2.597(7)
Sb1 C12 2.535(8)
Sb2 C35 2.449(10)
Sb2 C22 2.557(8)
Sb2 C31 2.546(7)
Sb2 C34 2.513(8)
Sb2 C23 2.442(10)
Sb2 C24 2.518(8)
S2 O6 1.449(9)
S2 O4 1.449(7)
S2 C42 1.837(12)
S2 O5 1.436(4)
S1 O3 1.441(7)
S1 C41 1.812(11)
S1 O2 1.432(5)
S1 O1 1.430(9)
C14 C13 1.400(10)
C14 C15 1.413(12)
C14 C19 1.498(10)
C35 C31 1.423(12)
C35 C34 1.428(12)
C35 C40 1.519(14)
F6 C42 1.316(13)
C28 H28A 0.9800
C28 H28B 0.9800
C28 H28C 0.9800
C28 C23 1.506(14)
C25 C21 1.421(10)
C25 C30 1.503(10)
C25 C24 1.406(11)
C13 C12 1.428(10)
C13 C18 1.504(9)
F4 C42 1.343(8)
C15 C11 1.441(14)
C15 C20 1.509(11)
C2 C1 1.421(11)
C2 C7 1.492(10)
C2 C3 1.427(11)
C38 H38A 0.9800
C38 H38B 0.9800
C38 H38C 0.9800
C38 C33 1.508(10)
F2 C41 1.354(11)
C22 C27 1.500(11)
C22 C21 1.413(12)
C22 C23 1.414(13)
C16 H16A 0.9800
C16 H16B 0.9800
C16 H16C 0.9800
C16 C11 1.482(14)
C11 C12 1.441(13)
C8 H8A 0.9800
C8 H8B 0.9800
C8 H8C 0.9800
C8 C3 1.502(10)
C32 C31 1.408(11)
C32 C37 1.507(10)
C32 C33 1.407(10)
C27 H27A 0.9800
C27 H27B 0.9800
C27 H27C 0.9800
C31 C36 1.517(10)
F5 C42 1.328(13)
F1 C41 1.333(9)
F3 C41 1.336(12)
C37 H37A 0.9800
C37 H37B 0.9800
C37 H37C 0.9800
C21 C26 1.492(12)
C1 C5 1.445(14)
C1 C6 1.498(14)
C5 C4 1.428(12)
C5 C10 1.508(11)
C20 H20A 0.9800
C20 H20B 0.9800
C20 H20C 0.9800
C34 C39 1.511(11)
C34 C33 1.417(11)
C39 H39A 0.9800
C39 H39B 0.9800
C39 H39C 0.9800
C36 H36A 0.9800
C36 H36B 0.9800
C36 H36C 0.9800
C29 H29A 0.9800
C29 H29B 0.9800
C29 H29C 0.9800
C29 C24 1.514(11)
C9 H9A 0.9800
C9 H9B 0.9800
C9 H9C 0.9800
C9 C4 1.515(11)
C6 H6A 0.9800
C6 H6B 0.9800
C6 H6C 0.9800
C26 H26A 0.9800
C26 H26B 0.9800
C26 H26C 0.9800
C12 C17 1.486(10)
C7 H7A 0.9800
C7 H7B 0.9800
C7 H7C 0.9800
C4 C3 1.387(10)
C17 H17A 0.9800
C17 H17B 0.9800
C17 H17C 0.9800
C19 H19A 0.9800
C19 H19B 0.9800
C19 H19C 0.9800
C10 H10A 0.9800
C10 H10B 0.9800
C10 H10C 0.9800
C23 C24 1.446(11)
C18 H18A 0.9800
C18 H18B 0.9800
C18 H18C 0.9800
C30 H30A 0.9800
C30 H30B 0.9800
C30 H30C 0.9800
C40 H40A 0.9800
C40 H40B 0.9800
C40 H40C 0.9800

loop_
_geom_torsion_atom_site_label_1
_geom_torsion_atom_site_label_2
_geom_torsion_atom_site_label_3
_geom_torsion_atom_site_label_4
_geom_torsion
Sb1 C15 C11 C16 121.0(11)
Sb1 C15 C11 C12 -71.6(6)
Sb1 C2 C1 C5 -72.9(6)
Sb1 C2 C1 C6 117.7(10)
Sb1 C2 C3 C8 -116.9(7)
Sb1 C2 C3 C4 66.3(6)
Sb1 C11 C12 C13 -72.8(6)
Sb1 C11 C12 C17 113.0(8)
Sb1 C1 C5 C4 -71.3(6)
Sb1 C1 C5 C10 111.3(7)
Sb1 C5 C4 C9 117.2(7)
Sb1 C5 C4 C3 -63.1(5)
Sb2 C35 C31 C32 -73.1(6)
Sb2 C35 C31 C36 112.8(8)
Sb2 C35 C34 C39 -111.9(7)
Sb2 C35 C34 C33 73.7(6)
Sb2 C22 C21 C25 -63.1(5)
Sb2 C22 C21 C26 117.5(8)
Sb2 C22 C23 C28 -120.7(10)
Sb2 C22 C23 C24 70.9(6)
Sb2 C34 C33 C38 -116.3(7)
Sb2 C34 C33 C32 65.6(5)
Sb2 C23 C24 C25 73.8(6)
Sb2 C23 C24 C29 -111.0(8)
C14 C13 C12 Sb1 -63.8(5)
C14 C13 C12 C11 1.2(9)
C14 C13 C12 C17 175.3(7)
C14 C15 C11 Sb1 73.1(6)
C14 C15 C11 C16 -165.9(9)
C14 C15 C11 C12 1.5(10)
O6 S2 C42 F6 -54.7(7)
O6 S2 C42 F4 65.9(9)
O6 S2 C42 F5 -175.9(7)
C35 C34 C33 C38 177.2(7)
C35 C34 C33 C32 -0.9(9)
C28 C23 C24 Sb2 119.4(10)
C28 C23 C24 C25 -166.8(9)
C28 C23 C24 C29 8.4(15)
C13 C14 C15 Sb1 64.5(5)
C13 C14 C15 C11 -0.8(9)
C13 C14 C15 C20 -177.4(7)
C15 C14 C13 C12 -0.2(8)
C15 C14 C13 C18 177.9(7)
C15 C11 C12 Sb1 71.2(7)
C15 C11 C12 C13 -1.6(10)
C15 C11 C12 C17 -175.8(7)
C2 C1 C5 Sb1 70.9(6)
C2 C1 C5 C4 -0.4(10)
C2 C1 C5 C10 -177.8(7)
C22 C23 C24 Sb2 -72.4(6)
C22 C23 C24 C25 1.3(10)
C22 C23 C24 C29 176.6(7)
C16 C11 C12 Sb1 -121.2(10)
C16 C11 C12 C13 165.9(9)
C16 C11 C12 C17 -8.2(15)
O3 S1 C41 F2 -177.7(7)
O3 S1 C41 F1 -58.0(8)
O3 S1 C41 F3 63.4(8)
C27 C22 C21 C25 176.4(7)
C27 C22 C21 C26 -3.0(13)
C27 C22 C23 Sb2 112.2(7)
C27 C22 C23 C28 -8.5(14)
C27 C22 C23 C24 -176.9(7)
C31 C35 C34 Sb2 -71.5(6)
C31 C35 C34 C39 176.6(7)
C31 C35 C34 C33 2.1(10)
C31 C32 C33 C38 -178.9(7)
C31 C32 C33 C34 -0.7(8)
C37 C32 C31 Sb2 119.4(7)
C37 C32 C31 C35 -175.4(7)
C37 C32 C31 C36 -1.3(12)
C37 C32 C33 C38 -1.4(11)
C37 C32 C33 C34 176.8(7)
C21 C25 C24 Sb2 65.5(5)
C21 C25 C24 C29 -175.6(7)
C21 C25 C24 C23 -0.5(9)
C21 C22 C23 Sb2 -72.6(6)
C21 C22 C23 C28 166.7(8)
C21 C22 C23 C24 -1.7(10)
C1 C2 C3 C8 176.3(7)
C1 C2 C3 C4 -0.4(9)
C1 C5 C4 C9 -179.5(7)
C1 C5 C4 C3 0.2(9)
C5 C4 C3 C2 0.1(9)
C5 C4 C3 C8 -176.4(7)
O4 S2 C42 F6 -175.3(6)
O4 S2 C42 F4 -54.7(9)
O4 S2 C42 F5 63.4(8)
C20 C15 C11 Sb1 -110.3(8)
C20 C15 C11 C16 10.7(15)
C20 C15 C11 C12 178.1(7)
C34 C35 C31 Sb2 70.5(6)
C34 C35 C31 C32 -2.6(10)
C34 C35 C31 C36 -176.7(7)
C39 C34 C33 C38 2.8(12)
C39 C34 C33 C32 -175.4(7)
C33 C32 C31 Sb2 -63.2(5)
C33 C32 C31 C35 2.0(9)
C33 C32 C31 C36 176.2(7)
C9 C4 C3 C2 179.8(7)
C9 C4 C3 C8 3.3(12)
C6 C1 C5 Sb1 -119.2(9)
C6 C1 C5 C4 169.5(8)
C6 C1 C5 C10 -7.9(14)
C7 C2 C1 Sb1 -112.5(8)
C7 C2 C1 C5 174.6(7)
C7 C2 C1 C6 5.2(15)
C7 C2 C3 C8 2.1(12)
C7 C2 C3 C4 -174.6(7)
O2 S1 C41 F2 61.7(7)
O2 S1 C41 F1 -178.5(6)
O2 S1 C41 F3 -57.1(8)
O1 S1 C41 F2 -58.7(7)
O1 S1 C41 F1 61.0(8)
O1 S1 C41 F3 -177.5(8)
C19 C14 C13 C12 -176.7(7)
C19 C14 C13 C18 1.4(11)
C19 C14 C15 Sb1 -119.1(7)
C19 C14 C15 C11 175.6(7)
C19 C14 C15 C20 -1.0(12)
C10 C5 C4 C9 -2.2(12)
C10 C5 C4 C3 177.4(8)
C23 C22 C21 C25 1.4(9)
C23 C22 C21 C26 -178.1(7)
C18 C13 C12 Sb1 118.1(7)
C18 C13 C12 C11 -176.9(7)
C18 C13 C12 C17 -2.8(12)
C30 C25 C21 C22 -179.3(7)
C30 C25 C21 C26 0.2(12)
C30 C25 C24 Sb2 -115.7(7)
C30 C25 C24 C29 3.1(13)
C30 C25 C24 C23 178.3(7)
C3 C2 C1 Sb1 73.4(6)
C3 C2 C1 C5 0.5(10)
C3 C2 C1 C6 -168.9(9)
O5 S2 C42 F6 64.9(7)
O5 S2 C42 F4 -174.6(7)
O5 S2 C42 F5 -56.4(8)
C40 C35 C31 Sb2 -121.9(11)
C40 C35 C31 C32 165.1(9)
C40 C35 C31 C36 -9.1(16)
C40 C35 C34 Sb2 120.7(11)
C40 C35 C34 C39 8.8(16)
C40 C35 C34 C33 -165.7(9)
C24 C25 C21 C22 -0.5(9)
C24 C25 C21 C26 178.9(7)

loop_
_exptl_oxdiff_crystal_face_indexfrac_h
_exptl_oxdiff_crystal_face_indexfrac_k
_exptl_oxdiff_crystal_face_indexfrac_l
_exptl_oxdiff_crystal_face_x
_exptl_oxdiff_crystal_face_y
_exptl_oxdiff_crystal_face_z
-15.0194 11.0133 14.9935 0.2448 0.9876 -0.0393
18.9833 7.0146 13.0040 0.9839 -0.2213 0.0848
-18.9833 -7.0146 -13.0040 -0.9839 0.2213 -0.0848
-0.0004 18.0045 -14.0054 0.0010 -0.0250 -1.0014
15.0194 -11.0133 -14.9935 -0.2448 -0.9876 0.0393
0.0004 -18.0045 14.0054 -0.0010 0.0250 1.0014

loop_
_twin_individual_id
_twin_individual_mass_fraction_refined
1 0.50(4)
2 0.50(4)
